data_4336501
loop_
_publ_author_name
'Timothy C. Johnstone'
'Justin J. Wilson'
'Stephen J. Lippard'

_publ_contact_author_address
;77 Massachusetts Ave, 18-498
Cambridge, MA 02139
;
_publ_contact_author_email lippard@mit.edu
_publ_contact_author_fax (617)258-8150
_publ_contact_author_name 'Stephen J. Lippard'
_publ_contact_author_phone (617)253-1892
_publ_section_title
;
 Monofunctional and Higher-Valent Platinum Anticancer Agents
;
_journal_name_full 'Inorganic Chemistry'
_journal_page_first 12234
_journal_page_last 12249
_journal_paper_doi 10.1021/ic400538c
_journal_volume 52
_journal_year 2013
_chemical_formula_moiety 'C4 H12 Cl2 N2 O5 Pt, C2 H6 O S'
_chemical_formula_sum 'C6 H18 Cl2 N2 O6 Pt S'
_chemical_formula_weight 512.27
_chemical_name_systematic
; 
 ? 
;
_space_group_IT_number 61
_symmetry_cell_setting orthorhombic
_symmetry_space_group_name_Hall '-P 2ac 2ab'
_symmetry_space_group_name_H-M 'P b c a'
_atom_sites_solution_hydrogens geom
_atom_sites_solution_primary direct
_atom_sites_solution_secondary difmap
_audit_creation_method SHELXL-97
_cell_angle_alpha 90.00
_cell_angle_beta 90.00
_cell_angle_gamma 90.00
_cell_formula_units_Z 8
_cell_length_a 9.6918(10)
_cell_length_b 13.2067(14)
_cell_length_c 23.235(2)
_cell_measurement_reflns_used 9981
_cell_measurement_temperature 100(2)
_cell_measurement_theta_max 30.68
_cell_measurement_theta_min 2.74
_cell_volume 2974.0(5)
_computing_cell_refinement 'Bruker SMART'
_computing_data_collection 'Bruker SMART'
_computing_data_reduction 'Bruker SAINT'
_computing_molecular_graphics 'Bruker SHELXTL'
_computing_publication_material 'Bruker SHELXTL'
_computing_structure_refinement 'Bruker SHELXTL'
_computing_structure_solution 'Bruker SHELXTL'
_diffrn_ambient_temperature 100(2)
_diffrn_measured_fraction_theta_full 1.000
_diffrn_measured_fraction_theta_max 1.000
_diffrn_measurement_device_type 'CCD area detector'
_diffrn_measurement_method 'phi and omega scans'
_diffrn_radiation_monochromator graphite
_diffrn_radiation_source 'fine-focus sealed tube'
_diffrn_radiation_type MoK\a
_diffrn_radiation_wavelength 0.71073
_diffrn_reflns_av_R_equivalents 0.0513
_diffrn_reflns_av_sigmaI/netI 0.0202
_diffrn_reflns_limit_h_max 13
_diffrn_reflns_limit_h_min -13
_diffrn_reflns_limit_k_max 17
_diffrn_reflns_limit_k_min -17
_diffrn_reflns_limit_l_max 31
_diffrn_reflns_limit_l_min -31
_diffrn_reflns_number 57108
_diffrn_reflns_theta_full 28.69
_diffrn_reflns_theta_max 28.69
_diffrn_reflns_theta_min 1.75
_exptl_absorpt_coefficient_mu 9.954
_exptl_absorpt_correction_T_max 0.7544
_exptl_absorpt_correction_T_min 0.3167
_exptl_absorpt_correction_type multi-scan
_exptl_absorpt_process_details 'Blessing, 1995'
_exptl_crystal_colour Colourless
_exptl_crystal_density_diffrn 2.288
_exptl_crystal_description Shard
_exptl_crystal_F_000 1952
_exptl_crystal_size_max 0.15
_exptl_crystal_size_mid 0.05
_exptl_crystal_size_min 0.03
_refine_diff_density_max 1.538
_refine_diff_density_min -1.219
_refine_diff_density_rms 0.135
_refine_ls_extinction_method none
_refine_ls_goodness_of_fit_ref 1.037
_refine_ls_hydrogen_treatment mixed
_refine_ls_matrix_type full
_refine_ls_number_parameters 173
_refine_ls_number_reflns 3841
_refine_ls_number_restraints 2
_refine_ls_restrained_S_all 1.037
_refine_ls_R_factor_all 0.0366
_refine_ls_R_factor_gt 0.0205
_refine_ls_shift/su_max 0.001
_refine_ls_shift/su_mean 0.000
_refine_ls_structure_factor_coef Fsqd
_refine_ls_weighting_details 'calc w=1/[\s^2^(Fo^2^)+(0.0160P)^2^+7.8080P] where P=(Fo^2^+2Fc^2^)/3'
_refine_ls_weighting_scheme calc
_refine_ls_wR_factor_gt 0.0411
_refine_ls_wR_factor_ref 0.0470
_reflns_number_gt 2862
_reflns_number_total 3841
_reflns_threshold_expression >2sigma(I)
_cod_data_source_file ic400538c_si_001_1.cif
_cod_data_source_block 3*DMSO
_cod_database_code 4336501

loop_
_symmetry_equiv_pos_as_xyz
'x, y, z'
'-x+1/2, -y, z+1/2'
'-x, y+1/2, -z+1/2'
'x+1/2, -y+1/2, -z'
'-x, -y, -z'
'x-1/2, y, -z-1/2'
'x, -y-1/2, z-1/2'
'-x-1/2, y-1/2, z'

loop_
_atom_site_label
_atom_site_type_symbol
_atom_site_fract_x
_atom_site_fract_y
_atom_site_fract_z
_atom_site_U_iso_or_equiv
_atom_site_adp_type
_atom_site_occupancy
_atom_site_symmetry_multiplicity
_atom_site_calc_flag
_atom_site_refinement_flags
Pt1 Pt 0.246886(14) -0.807773(8) 0.329169(5) 0.01341(4) Uani 1 1 d .
Cl2 Cl 0.41759(9) -0.68550(7) 0.33040(4) 0.02254(19) Uani 1 1 d .
Cl5 Cl 0.31654(10) -0.87067(7) 0.41768(4) 0.0238(2) Uani 1 1 d .
O1 O 0.3669(3) -0.9054(2) 0.28808(12) 0.0234(6) Uani 1 1 d D
H1O H 0.436(3) -0.919(3) 0.3070(18) 0.035 Uiso 1 1 d D
N2 N 0.0948(3) -0.9144(2) 0.32721(13) 0.0205(6) Uani 1 1 d .
H2A H 0.0423 -0.9055 0.2951 0.031 Uiso 1 1 calc R
H2B H 0.0409 -0.9080 0.3591 0.031 Uiso 1 1 calc R
H2C H 0.1334 -0.9772 0.3265 0.031 Uiso 1 1 calc R
N1 N 0.1945(3) -0.7597(2) 0.24914(13) 0.0172(6) Uani 1 1 d .
H1A H 0.2667 -0.7256 0.2333 0.026 Uiso 1 1 calc R
H1B H 0.1201 -0.7179 0.2515 0.026 Uiso 1 1 calc R
H1C H 0.1732 -0.8141 0.2268 0.026 Uiso 1 1 calc R
O2 O 0.1270(3) -0.70792(18) 0.37225(10) 0.0183(5) Uani 1 1 d .
S1S S 0.88507(13) 0.16228(8) 0.46682(5) 0.0333(3) Uani 1 1 d .
O3 O -0.0514(3) -0.7151(2) 0.31168(12) 0.0290(7) Uani 1 1 d .
O1S O 0.9216(4) 0.0846(3) 0.42195(14) 0.0444(9) Uani 1 1 d .
C1 C 0.0053(4) -0.6817(3) 0.35481(16) 0.0191(7) Uani 1 1 d .
C2S C 0.7499(6) 0.1084(4) 0.5072(2) 0.0549(15) Uani 1 1 d .
H2S1 H 0.6676 0.1021 0.4830 0.082 Uiso 1 1 calc R
H2S2 H 0.7292 0.1519 0.5403 0.082 Uiso 1 1 calc R
H2S3 H 0.7777 0.0412 0.5209 0.082 Uiso 1 1 calc R
C1S C 1.0161(6) 0.1563(4) 0.5194(2) 0.0486(13) Uani 1 1 d .
H1S1 H 1.0205 0.0876 0.5353 0.073 Uiso 1 1 calc R
H1S2 H 0.9956 0.2045 0.5504 0.073 Uiso 1 1 calc R
H1S3 H 1.1050 0.1735 0.5018 0.073 Uiso 1 1 calc R
C2 C -0.0620(4) -0.6030(3) 0.39291(16) 0.0187(8) Uani 1 1 d .
H2D H -0.0080 -0.5394 0.3911 0.022 Uiso 1 1 calc R
H2E H -0.0612 -0.6271 0.4333 0.022 Uiso 1 1 calc R
C4 C -0.2191(4) -0.5184(3) 0.32160(16) 0.0199(8) Uani 1 1 d .
C3 C -0.2100(4) -0.5818(3) 0.37462(17) 0.0212(8) Uani 1 1 d .
H3A H -0.2576 -0.6469 0.3677 0.025 Uiso 1 1 calc R
H3B H -0.2585 -0.5468 0.4064 0.025 Uiso 1 1 calc R
O4 O -0.3276(3) -0.5364(2) 0.28928(12) 0.0245(6) Uani 1 1 d D
H4O H -0.340(5) -0.496(3) 0.2606(14) 0.037 Uiso 1 1 d D
O5 O -0.1356(3) -0.4520(2) 0.30964(13) 0.0304(7) Uani 1 1 d .

loop_
_atom_site_aniso_label
_atom_site_aniso_U_11
_atom_site_aniso_U_22
_atom_site_aniso_U_33
_atom_site_aniso_U_23
_atom_site_aniso_U_13
_atom_site_aniso_U_12
Pt1 0.01152(6) 0.01303(6) 0.01567(6) -0.00171(5) 0.00005(6) 0.00048(6)
Cl2 0.0168(4) 0.0248(4) 0.0260(4) -0.0033(4) 0.0018(4) -0.0074(4)
Cl5 0.0279(5) 0.0219(4) 0.0215(4) 0.0026(4) -0.0040(4) 0.0043(4)
O1 0.0200(14) 0.0248(14) 0.0255(15) -0.0084(12) -0.0048(12) 0.0087(12)
N2 0.0203(16) 0.0204(15) 0.0206(16) -0.0031(13) 0.0037(13) -0.0038(13)
N1 0.0154(14) 0.0188(15) 0.0175(15) -0.0024(13) 0.0011(12) 0.0003(12)
O2 0.0160(12) 0.0215(13) 0.0175(12) -0.0053(10) -0.0032(10) 0.0030(10)
S1S 0.0458(7) 0.0252(5) 0.0288(5) 0.0015(4) 0.0086(5) -0.0096(5)
O3 0.0178(14) 0.0446(18) 0.0246(14) -0.0132(13) -0.0060(12) 0.0076(13)
O1S 0.049(2) 0.049(2) 0.0346(18) -0.0152(16) 0.0222(16) -0.0242(17)
C1 0.0163(17) 0.0221(19) 0.0188(17) 0.0033(15) 0.0020(14) -0.0021(15)
C2S 0.071(4) 0.038(3) 0.055(3) -0.016(2) 0.038(3) -0.017(3)
C1S 0.052(3) 0.055(3) 0.039(3) -0.016(2) 0.003(2) 0.011(3)
C2 0.0192(18) 0.0186(18) 0.0183(18) -0.0023(14) -0.0013(15) 0.0046(15)
C4 0.0146(17) 0.0197(17) 0.025(2) 0.0017(15) 0.0042(14) 0.0033(14)
C3 0.0179(17) 0.0210(18) 0.0247(19) 0.0030(15) 0.0028(15) 0.0017(14)
O4 0.0180(14) 0.0249(15) 0.0307(16) 0.0077(12) -0.0028(12) -0.0024(12)
O5 0.0204(14) 0.0288(16) 0.0420(17) 0.0161(13) -0.0064(13) -0.0072(12)

loop_
_atom_type_symbol
_atom_type_description
_atom_type_scat_dispersion_real
_atom_type_scat_dispersion_imag
_atom_type_scat_source
C C 0.0033 0.0016 'International Tables Vol C Tables 4.2.6.8 and 6.1.1.4'
H H 0.0000 0.0000 'International Tables Vol C Tables 4.2.6.8 and 6.1.1.4'
N N 0.0061 0.0033 'International Tables Vol C Tables 4.2.6.8 and 6.1.1.4'
O O 0.0106 0.0060 'International Tables Vol C Tables 4.2.6.8 and 6.1.1.4'
Cl Cl 0.1484 0.1585 'International Tables Vol C Tables 4.2.6.8 and 6.1.1.4'
Pt Pt -1.7033 8.3905 'International Tables Vol C Tables 4.2.6.8 and 6.1.1.4'
S S 0.1246 0.1234 'International Tables Vol C Tables 4.2.6.8 and 6.1.1.4'

loop_
_geom_angle_atom_site_label_1
_geom_angle_atom_site_label_2
_geom_angle_atom_site_label_3
_geom_angle
O1 Pt1 O2 178.95(10)
O1 Pt1 N1 84.78(12)
O2 Pt1 N1 96.08(11)
O1 Pt1 N2 87.96(12)
O2 Pt1 N2 92.64(11)
N1 Pt1 N2 90.84(12)
O1 Pt1 Cl2 92.30(9)
O2 Pt1 Cl2 87.10(7)
N1 Pt1 Cl2 88.39(9)
N2 Pt1 Cl2 179.16(10)
O1 Pt1 Cl5 91.33(8)
O2 Pt1 Cl5 87.82(7)
N1 Pt1 Cl5 176.11(9)
N2 Pt1 Cl5 89.02(9)
Cl2 Pt1 Cl5 91.77(3)
C1 O2 Pt1 122.9(2)
O1S S1S C2S 105.6(2)
O1S S1S C1S 106.3(2)
C2S S1S C1S 98.5(3)
O3 C1 O2 124.6(3)
O3 C1 C2 122.2(3)
O2 C1 C2 113.2(3)
C1 C2 C3 111.7(3)
O5 C4 O4 121.9(3)
O5 C4 C3 123.4(3)
O4 C4 C3 114.6(3)
C4 C3 C2 112.9(3)

loop_
_geom_bond_atom_site_label_1
_geom_bond_atom_site_label_2
_geom_bond_distance
Pt1 O1 1.982(3)
Pt1 O2 2.022(2)
Pt1 N1 2.029(3)
Pt1 N2 2.038(3)
Pt1 Cl2 2.3120(9)
Pt1 Cl5 2.3184(9)
O2 C1 1.294(4)
S1S O1S 1.505(3)
S1S C2S 1.762(5)
S1S C1S 1.764(5)
O3 C1 1.225(4)
C1 C2 1.513(5)
C2 C3 1.522(5)
C4 O5 1.224(4)
C4 O4 1.314(4)
C4 C3 1.492(5)

loop_
_geom_hbond_atom_site_label_D
_geom_hbond_atom_site_label_H
_geom_hbond_atom_site_label_A
_geom_hbond_distance_DH
_geom_hbond_distance_HA
_geom_hbond_distance_DA
_geom_hbond_angle_DHA
_geom_hbond_site_symmetry_A
O1 H1O O5 0.820(19) 1.99(3) 2.722(4) 149(5) 8_655
N2 H2A O1 0.91 2.57 3.474(4) 169.8 6_556
N2 H2B O1S 0.91 1.87 2.769(4) 171.1 1_445
N2 H2C Cl2 0.91 2.80 3.584(3) 145.5 8_655
N1 H1A O3 0.91 2.05 2.900(4) 154.1 6_656
N1 H1B O3 0.91 2.17 2.853(4) 130.9 .
N1 H1B Cl2 0.91 2.77 3.403(3) 127.9 6_556
N1 H1C O5 0.91 2.04 2.940(4) 168.9 3_545
O4 H4O O1 0.862(19) 1.67(2) 2.524(4) 172(5) 3

loop_
_geom_torsion_atom_site_label_1
_geom_torsion_atom_site_label_2
_geom_torsion_atom_site_label_3
_geom_torsion_atom_site_label_4
_geom_torsion
N1 Pt1 O2 C1 38.2(3)
N2 Pt1 O2 C1 -52.9(3)
Cl2 Pt1 O2 C1 126.3(3)
Cl5 Pt1 O2 C1 -141.8(3)
Pt1 O2 C1 O3 1.5(5)
Pt1 O2 C1 C2 -177.7(2)
O3 C1 C2 C3 6.5(5)
O2 C1 C2 C3 -174.3(3)
O5 C4 C3 C2 -33.4(5)
O4 C4 C3 C2 149.0(3)
C1 C2 C3 C4 -75.4(4)
